data_4328273
loop_
_publ_author_name
'Nora Planas'
'Gemma Christian'
'Stephan Roeser'
'Elena Mas-Marz\'a'
'Mohan-Rao Kollipara'
'Jordi Benet-Buchholz'
'Feliu Maseras'
'Antoni Llobet'

_publ_section_title
;
 Substitution Reactions in Dinuclear Ru-Hbpp Complexes: an Evaluation of
 Through-Space Interactions
;
_journal_name_full 'Inorganic Chemistry'
_journal_page_first 1889
_journal_page_last 1901
_journal_paper_doi 10.1021/ic202225g
_journal_volume 51
_journal_year 2012
_chemical_formula_sum 'C50 H41 F18 N12 O P3 Ru2'
_chemical_formula_weight 1463.00
_chemical_name_systematic
; 
 ? 
;
_space_group_IT_number 14
_symmetry_cell_setting monoclinic
_symmetry_space_group_name_Hall '-P 2ybc'
_symmetry_space_group_name_H-M 'P 1 21/c 1'
_atom_sites_solution_hydrogens geom
_atom_sites_solution_primary direct
_atom_sites_solution_secondary difmap
_audit_creation_method SHELXL-97
_cell_angle_alpha 90.00
_cell_angle_beta 95.571(6)
_cell_angle_gamma 90.00
_cell_formula_units_Z 4
_cell_length_a 8.9364(12)
_cell_length_b 39.603(7)
_cell_length_c 16.206(3)
_cell_measurement_reflns_used 9928
_cell_measurement_temperature 298(2)
_cell_measurement_theta_max 26.20
_cell_measurement_theta_min 2.34
_cell_volume 5708.3(17)
_computing_cell_refinement 'Bruker APEX2 v2009.1-0'
_computing_data_collection 'Bruker APEX2 v2009.1-0'
_computing_data_reduction 'Bruker SAINT V7.60A'
_computing_molecular_graphics 'Bruker SHELXTL'
_computing_publication_material 'Bruker SHELXTL'
_computing_structure_refinement 'SHELXS-97 (Sheldrick, 2008)'
_computing_structure_solution 'SHELXS-97 (Sheldrick, 2008)'
_diffrn_ambient_temperature 298(2)
_diffrn_detector_area_resol_mean 512
_diffrn_detector_type '4K CCD area detector APEX II'
_diffrn_measured_fraction_theta_full 0.979
_diffrn_measured_fraction_theta_max 0.958
_diffrn_measurement_device_type 'Kappa 4-axis goniometer bruker-nonius'
_diffrn_measurement_method
;
 Fullsphere data collection, phi and omega scans
;
_diffrn_measurement_specimen_support 'magnetic support whith 10 micron nylon fiber cryoloop'
_diffrn_radiation_monochromator 'Multilayer Montel 200 mirrors'
_diffrn_radiation_type MoK\a
_diffrn_radiation_wavelength 0.71073
_diffrn_reflns_av_R_equivalents 0.0843
_diffrn_reflns_av_sigmaI/netI 0.0859
_diffrn_reflns_limit_h_max 14
_diffrn_reflns_limit_h_min -13
_diffrn_reflns_limit_k_max 65
_diffrn_reflns_limit_k_min -65
_diffrn_reflns_limit_l_max 26
_diffrn_reflns_limit_l_min -26
_diffrn_reflns_number 117626
_diffrn_reflns_theta_full 27.50
_diffrn_reflns_theta_max 36.42
_diffrn_reflns_theta_min 1.03
_diffrn_source 'rotating anode x-ray tube'
_diffrn_source_current 70
_diffrn_source_power 50
_diffrn_source_size '3 mm x 0.3 mm fine focus'
_diffrn_source_type 'Bruker-Nonius FR 591'
_exptl_absorpt_coefficient_mu 0.722
_exptl_absorpt_correction_T_max 1.0
_exptl_absorpt_correction_T_min 0.79
_exptl_absorpt_correction_type empirical
_exptl_absorpt_process_details
; 
 SADABS Version 2008/1 Bruker-Nonius
 Blessing, Acta Cryst. (1995) A51 33-38
;
_exptl_crystal_colour green
_exptl_crystal_density_diffrn 1.702
_exptl_crystal_description plate
_exptl_crystal_F_000 2912
_exptl_crystal_size_max 0.40
_exptl_crystal_size_mid 0.15
_exptl_crystal_size_min 0.05
_refine_diff_density_max 1.102
_refine_diff_density_min -1.075
_refine_diff_density_rms 0.118
_refine_ls_extinction_method none
_refine_ls_goodness_of_fit_ref 1.008
_refine_ls_hydrogen_treatment noref
_refine_ls_matrix_type full
_refine_ls_number_parameters 831
_refine_ls_number_reflns 26677
_refine_ls_number_restraints 14
_refine_ls_restrained_S_all 1.010
_refine_ls_R_factor_all 0.1444
_refine_ls_R_factor_gt 0.0647
_refine_ls_shift/su_max 0.004
_refine_ls_shift/su_mean 0.000
_refine_ls_structure_factor_coef Fsqd
_refine_ls_weighting_details 'calc w=1/[\s^2^(Fo^2^)+(0.0983P)^2^+1.1130P] where P=(Fo^2^+2Fc^2^)/3'
_refine_ls_weighting_scheme calc
_refine_ls_wR_factor_gt 0.1639
_refine_ls_wR_factor_ref 0.2040
_reflns_number_gt 13442
_reflns_number_total 26677
_reflns_threshold_expression >2sigma(I)
_cod_data_source_file ic202225g_si_002_6.cif
_cod_data_source_block 6c_np28a_0m
_cod_original_cell_volume 5708.5(16)
_cod_database_code 4328273

loop_
_symmetry_equiv_pos_as_xyz
'x, y, z'
'-x, y+1/2, -z+1/2'
'-x, -y, -z'
'x, -y-1/2, z-1/2'

loop_
_atom_site_label
_atom_site_type_symbol
_atom_site_fract_x
_atom_site_fract_y
_atom_site_fract_z
_atom_site_U_iso_or_equiv
_atom_site_adp_type
_atom_site_occupancy
_atom_site_symmetry_multiplicity
_atom_site_calc_flag
_atom_site_refinement_flags
_atom_site_disorder_assembly
_atom_site_disorder_group
Ru1 Ru 0.14503(3) 0.871745(6) -0.111125(14) 0.03394(7) Uani 1 1 d . . .
Ru2 Ru 0.16986(3) 0.841703(6) 0.172882(15) 0.03462(7) Uani 1 1 d . . .
C1A C 0.2952(5) 0.77974(9) 0.2696(2) 0.0465(8) Uani 1 1 d . . .
H1A H 0.3099 0.7941 0.3150 0.056 Uiso 1 1 calc R . .
C2A C 0.3323(6) 0.74633(10) 0.2797(3) 0.0593(11) Uani 1 1 d . . .
H2A H 0.3698 0.7382 0.3314 0.071 Uiso 1 1 calc R . .
C3A C 0.3133(6) 0.72495(11) 0.2124(3) 0.0636(12) Uani 1 1 d . . .
H3A H 0.3403 0.7023 0.2180 0.076 Uiso 1 1 calc R . .
C4A C 0.2548(5) 0.73717(9) 0.1372(3) 0.0555(10) Uani 1 1 d . . .
H4A H 0.2400 0.7230 0.0914 0.067 Uiso 1 1 calc R . .
C5A C 0.2174(4) 0.77158(8) 0.1304(2) 0.0423(7) Uani 1 1 d . . .
C6A C 0.1627(4) 0.78713(8) 0.0530(2) 0.0408(7) Uani 1 1 d . . .
C7A C 0.1098(5) 0.77403(9) -0.0229(2) 0.0465(8) Uani 1 1 d . . .
H7A H 0.0983 0.7514 -0.0376 0.056 Uiso 1 1 calc R . .
C8A C 0.0775(4) 0.80230(8) -0.0725(2) 0.0384(7) Uani 1 1 d . . .
C9A C 0.0240(4) 0.80522(8) -0.1590(2) 0.0400(7) Uani 1 1 d . . .
C10A C -0.0429(5) 0.77894(9) -0.2066(2) 0.0513(9) Uani 1 1 d . . .
H10A H -0.0546 0.7578 -0.1833 0.062 Uiso 1 1 calc R . .
C11A C -0.0920(5) 0.78485(11) -0.2893(2) 0.0574(11) Uani 1 1 d . . .
H11A H -0.1391 0.7678 -0.3218 0.069 Uiso 1 1 calc R . .
C12A C -0.0699(5) 0.81631(11) -0.3226(2) 0.0531(10) Uani 1 1 d . . .
H12A H -0.0991 0.8205 -0.3783 0.064 Uiso 1 1 calc R . .
C13A C -0.0043(5) 0.84134(10) -0.2729(2) 0.0453(8) Uani 1 1 d . . .
H13A H 0.0080 0.8626 -0.2957 0.054 Uiso 1 1 calc R . .
N1A N 0.2382(3) 0.79245(7) 0.19604(17) 0.0387(6) Uani 1 1 d . . .
N2A N 0.1601(3) 0.82159(7) 0.05043(16) 0.0365(6) Uani 1 1 d . . .
N3A N 0.1107(3) 0.83097(7) -0.02868(15) 0.0352(5) Uani 1 1 d . . .
N4A N 0.0433(3) 0.83637(7) -0.19202(16) 0.0370(6) Uani 1 1 d . . .
C1B C 0.4420(5) 0.83110(10) -0.1032(3) 0.0532(9) Uani 1 1 d . . .
H1B H 0.4091 0.8197 -0.0581 0.064 Uiso 1 1 calc R . .
C2B C 0.5780(6) 0.82221(14) -0.1295(4) 0.0743(14) Uani 1 1 d . . .
H2B H 0.6359 0.8051 -0.1032 0.089 Uiso 1 1 calc R . .
C3B C 0.6260(7) 0.83924(17) -0.1958(5) 0.091(2) Uani 1 1 d . . .
H3B H 0.7181 0.8337 -0.2144 0.109 Uiso 1 1 calc R . .
C4B C 0.5413(7) 0.86401(17) -0.2344(4) 0.0816(17) Uani 1 1 d . . .
H4B H 0.5740 0.8751 -0.2800 0.098 Uiso 1 1 calc R . .
C5B C 0.4034(5) 0.87282(11) -0.2052(3) 0.0552(10) Uani 1 1 d . . .
C6B C 0.3011(5) 0.89943(10) -0.2407(2) 0.0533(10) Uani 1 1 d . . .
C7B C 0.3230(7) 0.92024(15) -0.3080(3) 0.0782(16) Uani 1 1 d . . .
H7B H 0.4098 0.9186 -0.3350 0.094 Uiso 1 1 calc R . .
C8B C 0.2132(9) 0.94321(16) -0.3331(3) 0.097(2) Uani 1 1 d . . .
H8B H 0.2255 0.9571 -0.3783 0.116 Uiso 1 1 calc R . .
C9B C 0.0838(8) 0.94623(12) -0.2925(3) 0.0763(16) Uani 1 1 d . . .
H9B H 0.0100 0.9619 -0.3099 0.092 Uiso 1 1 calc R . .
C10B C 0.0674(6) 0.92542(9) -0.2255(2) 0.0537(10) Uani 1 1 d . . .
C11B C -0.0599(5) 0.92444(9) -0.1751(2) 0.0505(10) Uani 1 1 d . . .
C12B C -0.1828(7) 0.94610(12) -0.1853(3) 0.0742(16) Uani 1 1 d . . .
H12B H -0.1881 0.9627 -0.2262 0.089 Uiso 1 1 calc R . .
C13B C -0.2949(7) 0.94287(15) -0.1351(4) 0.088(2) Uani 1 1 d . . .
H13B H -0.3790 0.9568 -0.1423 0.106 Uiso 1 1 calc R . .
C14B C -0.2832(7) 0.91910(16) -0.0741(3) 0.0822(17) Uani 1 1 d . . .
H14B H -0.3567 0.9175 -0.0374 0.099 Uiso 1 1 calc R . .
C15B C -0.1642(5) 0.89791(12) -0.0671(3) 0.0597(11) Uani 1 1 d . . .
H15B H -0.1603 0.8811 -0.0267 0.072 Uiso 1 1 calc R . .
N1B N 0.3535(4) 0.85563(8) -0.13978(18) 0.0427(6) Uani 1 1 d . . .
N2B N 0.1771(4) 0.90306(7) -0.20149(17) 0.0446(7) Uani 1 1 d . . .
N3B N -0.0521(4) 0.89994(7) -0.11543(17) 0.0437(7) Uani 1 1 d . . .
C1C C 0.4835(5) 0.86699(10) 0.1364(3) 0.0525(9) Uani 1 1 d . . .
H1C H 0.4610 0.8593 0.0823 0.063 Uiso 1 1 calc R . .
C2C C 0.6167(6) 0.88399(12) 0.1567(4) 0.0678(13) Uani 1 1 d . . .
H2C H 0.6817 0.8880 0.1163 0.081 Uiso 1 1 calc R . .
C3C C 0.6532(7) 0.89494(13) 0.2354(4) 0.0788(16) Uani 1 1 d . . .
H3C H 0.7429 0.9064 0.2493 0.095 Uiso 1 1 calc R . .
C4C C 0.5554(6) 0.88876(12) 0.2949(3) 0.0707(14) Uani 1 1 d . . .
H4C H 0.5790 0.8956 0.3495 0.085 Uiso 1 1 calc R . .
C5C C 0.4221(5) 0.87223(10) 0.2716(3) 0.0525(10) Uani 1 1 d . . .
C6C C 0.3051(5) 0.86608(11) 0.3287(2) 0.0542(10) Uani 1 1 d . . .
C7C C 0.3166(8) 0.87283(15) 0.4135(3) 0.0839(17) Uani 1 1 d . . .
H7C H 0.4040 0.8820 0.4402 0.101 Uiso 1 1 calc R . .
C8C C 0.1948(9) 0.86554(17) 0.4567(3) 0.096(2) Uani 1 1 d . . .
H8C H 0.2007 0.8695 0.5135 0.116 Uiso 1 1 calc R . .
C9C C 0.0659(8) 0.85261(17) 0.4169(3) 0.0879(18) Uani 1 1 d . . .
H9C H -0.0172 0.8486 0.4460 0.106 Uiso 1 1 calc R . .
C10C C 0.0595(5) 0.84538(11) 0.3325(2) 0.0547(10) Uani 1 1 d . . .
C11C C -0.0652(5) 0.83023(11) 0.2802(3) 0.0535(10) Uani 1 1 d . . .
C12C C -0.1967(6) 0.81939(14) 0.3098(4) 0.0731(14) Uani 1 1 d . . .
H12C H -0.2114 0.8223 0.3654 0.088 Uiso 1 1 calc R . .
C13C C -0.3057(7) 0.80434(14) 0.2566(4) 0.0803(16) Uani 1 1 d . . .
H13C H -0.3940 0.7967 0.2762 0.096 Uiso 1 1 calc R . .
C14C C -0.2845(6) 0.80060(12) 0.1745(4) 0.0715(14) Uani 1 1 d . . .
H14C H -0.3582 0.7907 0.1378 0.086 Uiso 1 1 calc R . .
C15C C -0.1500(5) 0.81189(10) 0.1472(3) 0.0541(9) Uani 1 1 d . . .
H15C H -0.1348 0.8092 0.0916 0.065 Uiso 1 1 calc R . .
N1C N 0.3855(4) 0.86121(7) 0.19246(19) 0.0435(7) Uani 1 1 d . . .
N2C N 0.1794(4) 0.85260(8) 0.29150(17) 0.0458(7) Uani 1 1 d . . .
N3C N -0.0419(4) 0.82646(8) 0.1982(2) 0.0450(7) Uani 1 1 d . . .
C1D C 0.1103(5) 0.91891(10) 0.1407(2) 0.0496(9) Uani 1 1 d . . .
C2D C 0.1439(6) 0.95413(10) 0.1195(3) 0.0602(11) Uani 1 1 d . . .
H2D1 H 0.1545 0.9680 0.1691 0.072 Uiso 1 1 calc R . .
H2D2 H 0.0637 0.9633 0.0815 0.072 Uiso 1 1 calc R . .
C3D C 0.2911(5) 0.95338(10) 0.0789(2) 0.0532(10) Uani 1 1 d . . .
H3D1 H 0.3107 0.9753 0.0558 0.064 Uiso 1 1 calc R . .
H3D2 H 0.3740 0.9477 0.1197 0.064 Uiso 1 1 calc R . .
C4D C 0.2757(5) 0.92787(9) 0.0133(2) 0.0460(8) Uani 1 1 d . . .
N1D N 0.1079(4) 0.89034(7) 0.14773(18) 0.0423(6) Uani 1 1 d . . .
N2D N 0.2403(4) 0.90601(7) -0.02956(17) 0.0423(7) Uani 1 1 d . . .
F1A F 0.6691(5) 0.47771(10) 0.6321(4) 0.1377(17) Uani 1 1 d . . .
F2A F 0.8034(4) 0.55128(8) 0.6167(3) 0.0981(11) Uani 1 1 d . . .
F3A F 0.8566(6) 0.50814(12) 0.6960(4) 0.173(3) Uani 1 1 d . . .
F4A F 0.6209(6) 0.52830(11) 0.6832(3) 0.1224(15) Uani 1 1 d . . .
F5A F 0.8470(5) 0.50118(13) 0.5627(4) 0.168(3) Uani 1 1 d . . .
F6A F 0.6160(5) 0.52123(13) 0.5486(3) 0.1288(15) Uani 1 1 d . . .
P1A P 0.73410(17) 0.51436(3) 0.62491(9) 0.0693(3) Uani 1 1 d . . .
F1B F 0.882(3) 0.8898(7) 0.5823(16) 0.203(16) Uani 0.469(16) 1 d P A 1
F2B F 0.589(2) 0.9225(6) 0.5156(15) 0.175(12) Uani 0.469(16) 1 d P A 1
F3B F 0.720(3) 0.9260(8) 0.6331(12) 0.196(11) Uani 0.469(16) 1 d P A 1
F4B F 0.754(2) 0.8948(7) 0.4610(8) 0.145(9) Uani 0.469(16) 1 d P A 1
F5B F 0.834(3) 0.9366(6) 0.5322(12) 0.215(14) Uani 0.469(16) 1 d P A 1
F6B F 0.669(2) 0.8740(3) 0.5685(12) 0.160(8) Uani 0.469(16) 1 d P A 1
F1B' F 0.7564(17) 0.8991(6) 0.6404(8) 0.160(8) Uani 0.531(16) 1 d P A 2
F2B' F 0.734(4) 0.9252(9) 0.4615(11) 0.258(15) Uani 0.531(16) 1 d P A 2
F3B' F 0.742(2) 0.8764(5) 0.5003(15) 0.170(8) Uani 0.531(16) 1 d P A 2
F4B' F 0.801(2) 0.9463(3) 0.5710(15) 0.173(9) Uani 0.531(16) 1 d P A 2
F5B' F 0.923(2) 0.9009(7) 0.5585(11) 0.155(9) Uani 0.531(16) 1 d P A 2
F6B' F 0.5766(19) 0.9117(10) 0.5537(10) 0.251(17) Uani 0.531(16) 1 d P A 2
P1B P 0.74526(19) 0.90931(4) 0.54941(8) 0.0758(4) Uani 1 1 d . . .
F1C F 0.4955(13) 0.7933(2) 0.4560(5) 0.294(6) Uani 1 1 d . . .
F2C F 0.7495(7) 0.7475(2) 0.5273(3) 0.192(3) Uani 1 1 d . . .
F3C F 0.6433(7) 0.75903(12) 0.4026(2) 0.146(2) Uani 1 1 d . . .
F4C F 0.5056(7) 0.74113(14) 0.4973(3) 0.162(2) Uani 1 1 d . . .
F5C F 0.5936(6) 0.78020(15) 0.5848(2) 0.1419(18) Uani 1 1 d . . .
F6C F 0.7359(9) 0.79918(18) 0.4921(3) 0.212(4) Uani 1 1 d . . .
P1C P 0.6161(3) 0.77110(6) 0.49303(9) 0.1062(7) Uani 1 1 d . . .
O1X O 0.2232(19) 0.9794(4) 0.3010(8) 0.265(8) Uani 0.598(8) 1 d PD B 1
C1X C 0.4772(17) 0.9895(5) 0.3603(10) 0.217(7) Uani 0.598(8) 1 d PD B 1
H1X1 H 0.4843 1.0066 0.3189 0.326 Uiso 0.598(8) 1 calc PR B 1
H1X2 H 0.5362 0.9703 0.3473 0.326 Uiso 0.598(8) 1 calc PR B 1
H1X3 H 0.5143 0.9982 0.4136 0.326 Uiso 0.598(8) 1 calc PR B 1
C2X C 0.3143(16) 0.9790(3) 0.3617(6) 0.217(7) Uani 0.598(8) 1 d PD B 1
C3X C 0.276(2) 0.9678(5) 0.4467(8) 0.217(7) Uani 0.598(8) 1 d PD B 1
H3X1 H 0.2467 0.9871 0.4773 0.326 Uiso 0.598(8) 1 calc PR B 1
H3X2 H 0.3618 0.9573 0.4760 0.326 Uiso 0.598(8) 1 calc PR B 1
H3X3 H 0.1939 0.9520 0.4405 0.326 Uiso 0.598(8) 1 calc PR B 1
C2Y C 0.265(2) 0.9655(4) 0.3547(9) 0.217(7) Uani 0.402(8) 1 d PD B 2
C1Y C 0.116(3) 0.9655(7) 0.3923(16) 0.217(7) Uani 0.402(8) 1 d PD B 2
H1Y1 H 0.0678 0.9869 0.3824 0.326 Uiso 0.402(8) 1 calc PR B 2
H1Y2 H 0.1338 0.9616 0.4509 0.326 Uiso 0.402(8) 1 calc PR B 2
H1Y3 H 0.0534 0.9479 0.3673 0.326 Uiso 0.402(8) 1 calc PR B 2
O1Y O 0.286(3) 0.9505(6) 0.2912(12) 0.265(8) Uani 0.402(8) 1 d PD B 2
C3Y C 0.386(3) 0.9861(7) 0.4039(14) 0.217(7) Uani 0.402(8) 1 d PD B 2
H3Y1 H 0.4499 0.9670 0.4182 0.326 Uiso 0.402(8) 1 d PR B 2
H3Y2 H 0.3769 0.9994 0.4526 0.326 Uiso 0.402(8) 1 d PR B 2
H3Y3 H 0.4302 0.9995 0.3632 0.326 Uiso 0.402(8) 1 d PR B 2

loop_
_atom_site_aniso_label
_atom_site_aniso_U_11
_atom_site_aniso_U_22
_atom_site_aniso_U_33
_atom_site_aniso_U_23
_atom_site_aniso_U_13
_atom_site_aniso_U_12
Ru1 0.03553(16) 0.03538(12) 0.03089(11) -0.00128(9) 0.00306(9) -0.00151(10)
Ru2 0.03242(15) 0.03716(13) 0.03415(12) 0.00263(9) 0.00249(9) -0.00067(10)
C1A 0.041(2) 0.0475(18) 0.0495(18) 0.0099(14) -0.0039(15) -0.0046(15)
C2A 0.061(3) 0.052(2) 0.063(2) 0.0190(18) -0.007(2) 0.0002(19)
C3A 0.071(3) 0.043(2) 0.075(3) 0.0174(19) 0.000(2) 0.0064(19)
C4A 0.067(3) 0.0396(18) 0.059(2) 0.0084(16) 0.0034(19) 0.0044(17)
C5A 0.042(2) 0.0393(16) 0.0457(17) 0.0090(13) 0.0046(14) 0.0002(14)
C6A 0.045(2) 0.0376(15) 0.0399(15) 0.0034(12) 0.0050(14) 0.0005(13)
C7A 0.055(3) 0.0343(15) 0.0490(18) -0.0025(13) 0.0005(16) -0.0024(14)
C8A 0.036(2) 0.0380(15) 0.0408(15) -0.0012(12) -0.0004(12) -0.0017(12)
C9A 0.035(2) 0.0416(16) 0.0425(16) -0.0046(13) 0.0011(13) 0.0004(13)
C10A 0.054(3) 0.0427(18) 0.055(2) -0.0103(15) -0.0058(17) -0.0074(16)
C11A 0.058(3) 0.060(2) 0.051(2) -0.0185(17) -0.0107(18) -0.0075(19)
C12A 0.054(3) 0.064(2) 0.0397(17) -0.0107(16) -0.0055(15) -0.0046(19)
C13A 0.048(2) 0.0527(19) 0.0355(15) -0.0023(13) 0.0038(14) -0.0042(16)
N1A 0.0332(17) 0.0393(13) 0.0432(14) 0.0110(11) 0.0024(11) 0.0000(11)
N2A 0.0346(16) 0.0385(13) 0.0362(12) 0.0035(10) 0.0029(10) -0.0002(11)
N3A 0.0363(16) 0.0355(12) 0.0335(12) 0.0025(10) 0.0024(10) -0.0007(10)
N4A 0.0332(16) 0.0452(14) 0.0327(12) -0.0068(10) 0.0042(10) -0.0009(11)
C1B 0.041(2) 0.052(2) 0.066(2) -0.0133(18) 0.0003(18) 0.0024(17)
C2B 0.045(3) 0.070(3) 0.109(4) -0.015(3) 0.007(3) 0.004(2)
C3B 0.050(4) 0.100(4) 0.128(5) -0.032(4) 0.035(4) -0.007(3)
C4B 0.059(4) 0.103(4) 0.088(4) -0.020(3) 0.036(3) -0.016(3)
C5B 0.049(3) 0.065(2) 0.054(2) -0.0153(18) 0.0160(18) -0.0193(19)
C6B 0.065(3) 0.056(2) 0.0402(17) -0.0027(15) 0.0129(17) -0.0220(19)
C7B 0.094(5) 0.091(4) 0.051(2) 0.014(2) 0.015(2) -0.032(3)
C8B 0.144(7) 0.095(4) 0.051(3) 0.029(3) 0.005(3) -0.043(4)
C9B 0.110(5) 0.061(3) 0.054(2) 0.018(2) -0.014(3) -0.013(3)
C10B 0.074(3) 0.0428(18) 0.0413(17) 0.0020(14) -0.0093(17) -0.0085(18)
C11B 0.062(3) 0.0402(17) 0.0460(18) -0.0050(14) -0.0133(17) 0.0047(16)
C12B 0.088(4) 0.061(3) 0.068(3) -0.006(2) -0.022(3) 0.023(3)
C13B 0.072(4) 0.088(4) 0.099(4) -0.029(3) -0.019(3) 0.042(3)
C14B 0.062(4) 0.110(4) 0.075(3) -0.021(3) 0.007(3) 0.034(3)
C15B 0.050(3) 0.076(3) 0.054(2) -0.0125(19) 0.0047(18) 0.013(2)
N1B 0.0366(18) 0.0464(15) 0.0451(14) -0.0099(12) 0.0047(12) -0.0065(12)
N2B 0.059(2) 0.0404(14) 0.0347(13) -0.0006(11) 0.0035(12) -0.0106(13)
N3B 0.050(2) 0.0415(14) 0.0388(13) -0.0084(11) -0.0008(12) 0.0090(13)
C1C 0.045(3) 0.047(2) 0.065(2) 0.0083(17) 0.0080(18) -0.0018(16)
C2C 0.046(3) 0.059(2) 0.099(4) 0.019(2) 0.005(2) -0.010(2)
C3C 0.057(4) 0.059(3) 0.116(5) 0.007(3) -0.009(3) -0.019(2)
C4C 0.059(3) 0.067(3) 0.081(3) -0.006(2) -0.023(2) -0.011(2)
C5C 0.052(3) 0.0465(19) 0.056(2) -0.0039(16) -0.0099(17) -0.0026(17)
C6C 0.059(3) 0.058(2) 0.0441(18) -0.0050(16) -0.0032(17) 0.0007(19)
C7C 0.093(5) 0.103(4) 0.052(2) -0.022(3) -0.014(3) 0.002(3)
C8C 0.126(6) 0.128(5) 0.035(2) -0.018(3) 0.005(3) -0.001(4)
C9C 0.105(5) 0.119(5) 0.046(2) 0.002(3) 0.033(3) 0.017(4)
C10C 0.058(3) 0.064(2) 0.0435(18) 0.0047(17) 0.0131(17) 0.008(2)
C11C 0.048(3) 0.057(2) 0.058(2) 0.0167(18) 0.0210(18) 0.0113(18)
C12C 0.060(4) 0.083(3) 0.081(3) 0.025(3) 0.031(3) 0.005(3)
C13C 0.053(4) 0.077(3) 0.115(5) 0.030(3) 0.032(3) 0.002(3)
C14C 0.039(3) 0.056(2) 0.118(4) 0.003(3) 0.004(3) -0.0046(19)
C15C 0.039(2) 0.048(2) 0.076(3) 0.0040(18) 0.0032(18) -0.0008(16)
N1C 0.0404(19) 0.0390(13) 0.0496(15) 0.0031(12) -0.0026(12) -0.0018(12)
N2C 0.050(2) 0.0498(16) 0.0374(14) -0.0008(12) 0.0030(12) 0.0037(14)
N3C 0.0366(19) 0.0433(15) 0.0555(17) 0.0082(13) 0.0068(13) 0.0007(12)
C1D 0.051(3) 0.0465(19) 0.052(2) -0.0008(15) 0.0103(17) 0.0055(16)
C2D 0.074(3) 0.0362(17) 0.072(3) -0.0002(17) 0.019(2) 0.0047(18)
C3D 0.061(3) 0.0409(18) 0.056(2) -0.0072(15) -0.0014(18) -0.0103(17)
C4D 0.046(2) 0.0440(17) 0.0478(18) 0.0001(14) 0.0026(15) -0.0080(15)
N1D 0.0436(19) 0.0416(14) 0.0417(14) -0.0002(11) 0.0045(12) 0.0008(12)
N2D 0.046(2) 0.0444(15) 0.0366(13) 0.0010(11) 0.0036(12) -0.0041(12)
F1A 0.098(3) 0.083(2) 0.232(5) -0.001(3) 0.012(3) -0.028(2)
F2A 0.086(3) 0.0611(18) 0.149(3) -0.0043(18) 0.023(2) 0.0034(16)
F3A 0.147(5) 0.130(4) 0.218(6) 0.080(4) -0.107(4) -0.037(3)
F4A 0.134(4) 0.130(3) 0.112(3) -0.024(2) 0.056(3) -0.021(3)
F5A 0.084(3) 0.164(4) 0.266(6) -0.135(4) 0.068(4) -0.040(3)
F6A 0.079(3) 0.191(5) 0.111(3) 0.022(3) -0.018(2) -0.007(3)
P1A 0.0570(9) 0.0575(7) 0.0915(9) -0.0085(6) -0.0021(7) 0.0046(5)
F1B 0.22(3) 0.190(16) 0.177(19) 0.039(14) -0.093(19) 0.067(18)
F2B 0.122(14) 0.23(2) 0.154(16) -0.104(16) -0.073(13) 0.086(14)
F3B 0.209(19) 0.27(2) 0.111(12) -0.117(14) 0.051(12) -0.108(19)
F4B 0.164(14) 0.22(2) 0.049(5) -0.029(8) -0.012(6) 0.076(17)
F5B 0.36(3) 0.148(16) 0.156(14) -0.014(12) 0.121(19) -0.119(19)
F6B 0.178(18) 0.114(9) 0.191(16) -0.025(9) 0.031(13) -0.070(9)
F1B' 0.135(10) 0.264(19) 0.081(7) 0.072(10) 0.010(6) -0.045(13)
F2B' 0.31(3) 0.34(3) 0.097(10) 0.107(14) -0.095(13) -0.12(2)
F3B' 0.157(13) 0.173(15) 0.177(18) -0.082(13) 0.011(15) 0.008(11)
F4B' 0.187(15) 0.079(6) 0.230(18) -0.018(9) -0.104(14) -0.006(7)
F5B' 0.088(8) 0.24(2) 0.130(10) -0.095(13) 0.001(7) 0.025(10)
F6B' 0.064(8) 0.59(5) 0.096(9) -0.045(14) 0.002(6) -0.013(13)
P1B 0.0791(11) 0.0926(10) 0.0529(6) -0.0084(6) -0.0079(6) -0.0046(8)
F1C 0.420(14) 0.253(8) 0.179(6) -0.071(6) -0.126(7) 0.215(9)
F2C 0.137(5) 0.313(8) 0.125(4) 0.038(5) 0.008(3) 0.069(5)
F3C 0.228(6) 0.128(4) 0.076(2) 0.008(2) -0.009(3) -0.071(3)
F4C 0.152(5) 0.185(5) 0.156(4) -0.049(4) 0.046(3) -0.098(4)
F5C 0.119(4) 0.221(5) 0.085(3) -0.024(3) 0.005(2) -0.035(4)
F6C 0.314(9) 0.230(6) 0.090(3) -0.006(3) 0.013(4) -0.178(6)
P1C 0.1259(17) 0.1305(15) 0.0561(8) 0.0190(8) -0.0225(8) -0.0585(13)
O1X 0.34(2) 0.211(15) 0.214(13) -0.070(11) -0.123(13) 0.086(13)
C1X 0.36(2) 0.177(11) 0.122(8) 0.003(7) 0.037(9) 0.067(13)
C2X 0.36(2) 0.177(11) 0.122(8) 0.003(7) 0.037(9) 0.067(13)
C3X 0.36(2) 0.177(11) 0.122(8) 0.003(7) 0.037(9) 0.067(13)
C2Y 0.36(2) 0.177(11) 0.122(8) 0.003(7) 0.037(9) 0.067(13)
C1Y 0.36(2) 0.177(11) 0.122(8) 0.003(7) 0.037(9) 0.067(13)
O1Y 0.34(2) 0.211(15) 0.214(13) -0.070(11) -0.123(13) 0.086(13)
C3Y 0.36(2) 0.177(11) 0.122(8) 0.003(7) 0.037(9) 0.067(13)

loop_
_atom_type_symbol
_atom_type_description
_atom_type_scat_dispersion_real
_atom_type_scat_dispersion_imag
_atom_type_scat_source
C C 0.0033 0.0016 'International Tables Vol C Tables 4.2.6.8 and 6.1.1.4'
H H 0.0000 0.0000 'International Tables Vol C Tables 4.2.6.8 and 6.1.1.4'
N N 0.0061 0.0033 'International Tables Vol C Tables 4.2.6.8 and 6.1.1.4'
F F 0.0171 0.0103 'International Tables Vol C Tables 4.2.6.8 and 6.1.1.4'
P P 0.1023 0.0942 'International Tables Vol C Tables 4.2.6.8 and 6.1.1.4'
Ru Ru -1.2594 0.8363 'International Tables Vol C Tables 4.2.6.8 and 6.1.1.4'
O O 0.0106 0.0060 'International Tables Vol C Tables 4.2.6.8 and 6.1.1.4'

loop_
_geom_angle_atom_site_label_1
_geom_angle_atom_site_label_2
_geom_angle_atom_site_label_3
_geom_angle
N2B Ru1 N2D 88.91(11)
N2B Ru1 N1B 80.04(14)
N2D Ru1 N1B 91.30(12)
N2B Ru1 N4A 92.42(11)
N2D Ru1 N4A 178.33(12)
N1B Ru1 N4A 89.92(11)
N2B Ru1 N3B 79.64(14)
N2D Ru1 N3B 87.88(12)
N1B Ru1 N3B 159.67(13)
N4A Ru1 N3B 91.36(11)
N2B Ru1 N3A 170.06(11)
N2D Ru1 N3A 100.08(11)
N1B Ru1 N3A 95.43(12)
N4A Ru1 N3A 78.67(10)
N3B Ru1 N3A 104.71(12)
N2C Ru2 N1D 88.47(12)
N2C Ru2 N3C 79.85(14)
N1D Ru2 N3C 94.56(12)
N2C Ru2 N1A 92.61(12)
N1D Ru2 N1A 178.19(12)
N3C Ru2 N1A 87.06(12)
N2C Ru2 N1C 79.43(13)
N1D Ru2 N1C 84.76(12)
N3C Ru2 N1C 159.28(13)
N1A Ru2 N1C 94.00(12)
N2C Ru2 N2A 170.75(11)
N1D Ru2 N2A 100.46(11)
N3C Ru2 N2A 96.89(12)
N1A Ru2 N2A 78.53(11)
N1C Ru2 N2A 103.61(12)
N1A C1A C2A 122.3(4)
C1A C2A C3A 119.2(4)
C4A C3A C2A 119.7(4)
C3A C4A C5A 118.8(4)
N1A C5A C4A 121.3(3)
N1A C5A C6A 115.8(3)
C4A C5A C6A 122.8(3)
N2A C6A C7A 110.3(3)
N2A C6A C5A 117.2(3)
C7A C6A C5A 132.5(3)
C6A C7A C8A 104.3(3)
N3A C8A C7A 110.3(3)
N3A C8A C9A 118.5(3)
C7A C8A C9A 131.1(3)
N4A C9A C10A 121.4(3)
N4A C9A C8A 114.4(3)
C10A C9A C8A 124.2(3)
C11A C10A C9A 119.1(4)
C12A C11A C10A 119.0(3)
C13A C12A C11A 119.4(3)
N4A C13A C12A 122.7(4)
C5A N1A C1A 118.8(3)
C5A N1A Ru2 114.8(2)
C1A N1A Ru2 126.4(3)
C6A N2A N3A 107.7(3)
C6A N2A Ru2 110.2(2)
N3A N2A Ru2 138.8(2)
C8A N3A N2A 107.4(2)
C8A N3A Ru1 110.0(2)
N2A N3A Ru1 137.7(2)
C13A N4A C9A 118.2(3)
C13A N4A Ru1 126.4(2)
C9A N4A Ru1 115.4(2)
N1B C1B C2B 123.1(5)
C3B C2B C1B 118.1(5)
C4B C3B C2B 121.0(6)
C3B C4B C5B 119.5(6)
N1B C5B C4B 120.0(5)
N1B C5B C6B 114.9(4)
C4B C5B C6B 125.1(5)
N2B C6B C7B 119.6(5)
N2B C6B C5B 113.7(3)
C7B C6B C5B 126.8(5)
C8B C7B C6B 118.2(6)
C7B C8B C9B 121.4(4)
C10B C9B C8B 118.5(5)
N2B C10B C9B 119.3(5)
N2B C10B C11B 113.8(3)
C9B C10B C11B 127.0(5)
N3B C11B C12B 120.5(5)
N3B C11B C10B 115.1(3)
C12B C11B C10B 124.4(4)
C13B C12B C11B 119.4(5)
C12B C13B C14B 119.4(5)
C15B C14B C13B 119.7(6)
N3B C15B C14B 122.9(5)
C1B N1B C5B 118.4(4)
C1B N1B Ru1 128.7(3)
C5B N1B Ru1 112.9(3)
C6B N2B C10B 123.0(3)
C6B N2B Ru1 118.3(3)
C10B N2B Ru1 118.4(3)
C15B N3B C11B 118.0(4)
C15B N3B Ru1 129.0(3)
C11B N3B Ru1 112.9(3)
N1C C1C C2C 121.7(4)
C3C C2C C1C 120.3(5)
C2C C3C C4C 119.2(5)
C5C C4C C3C 118.7(5)
N1C C5C C4C 122.1(5)
N1C C5C C6C 114.5(4)
C4C C5C C6C 123.3(4)
N2C C6C C7C 120.1(5)
N2C C6C C5C 113.4(3)
C7C C6C C5C 126.5(5)
C8C C7C C6C 118.3(5)
C9C C8C C7C 120.6(4)
C8C C9C C10C 119.6(5)
N2C C10C C9C 118.9(5)
N2C C10C C11C 113.5(3)
C9C C10C C11C 127.6(5)
N3C C11C C12C 121.1(5)
N3C C11C C10C 115.3(4)
C12C C11C C10C 123.5(4)
C13C C12C C11C 119.5(5)
C14C C13C C12C 120.1(5)
C13C C14C C15C 118.6(5)
N3C C15C C14C 122.3(5)
C1C N1C C5C 118.0(4)
C1C N1C Ru2 128.2(3)
C5C N1C Ru2 113.4(3)
C6C N2C C10C 122.5(3)
C6C N2C Ru2 119.1(3)
C10C N2C Ru2 118.4(3)
C15C N3C C11C 118.5(4)
C15C N3C Ru2 128.5(3)
C11C N3C Ru2 112.8(3)
N1D C1D C2D 166.1(4)
C1D C2D C3D 106.6(3)
C4D C3D C2D 107.6(3)
N2D C4D C3D 166.4(4)
C1D N1D Ru2 162.6(3)
C4D N2D Ru1 170.2(3)
F3A P1A F4A 93.4(4)
F3A P1A F6A 176.6(3)
F4A P1A F6A 89.4(3)
F3A P1A F1A 92.2(3)
F4A P1A F1A 90.9(3)
F6A P1A F1A 89.6(3)
F3A P1A F5A 88.5(4)
F4A P1A F5A 177.7(4)
F6A P1A F5A 88.7(3)
F1A P1A F5A 90.3(3)
F3A P1A F2A 87.4(2)
F4A P1A F2A 90.3(2)
F6A P1A F2A 90.7(2)
F1A P1A F2A 178.7(3)
F5A P1A F2A 88.4(2)
F5B P1B F1B 90.6(17)
F5B P1B F6B' 123(2)
F1B P1B F6B' 142.7(19)
F5B P1B F1B' 114.7(11)
F1B P1B F1B' 63.0(11)
F6B' P1B F1B' 86.8(10)
F5B P1B F3B' 123.1(14)
F1B P1B F3B' 73.9(13)
F6B' P1B F3B' 96.1(15)
F1B' P1B F3B' 105.9(14)
F5B P1B F2B 100.3(18)
F1B P1B F2B 168.8(16)
F6B' P1B F2B 29.1(13)
F1B' P1B F2B 114.0(13)
F3B' P1B F2B 97.5(9)
F5B P1B F3B 88.8(9)
F1B P1B F3B 95.3(13)
F6B' P1B F3B 72.6(11)
F1B' P1B F3B 42.7(9)
F3B' P1B F3B 145.6(15)
F2B P1B F3B 87.8(13)
F5B P1B F2B' 59.0(11)
F1B P1B F2B' 121(2)
F6B' P1B F2B' 92.5(12)
F1B' P1B F2B' 171.5(16)
F3B' P1B F2B' 82.6(11)
F2B P1B F2B' 64.0(11)
F3B P1B F2B' 129.2(19)
F5B P1B F4B 91.3(14)
F1B P1B F4B 91.6(12)
F6B' P1B F4B 101.7(10)
F1B' P1B F4B 142.3(13)
F3B' P1B F4B 37.2(8)
F2B P1B F4B 85.4(9)
F3B P1B F4B 173.1(14)
F2B' P1B F4B 46.1(10)
F5B P1B F4B' 31.0(10)
F1B P1B F4B' 99.6(12)
F6B' P1B F4B' 103.1(18)
F1B' P1B F4B' 92.4(9)
F3B' P1B F4B' 154.1(15)
F2B P1B F4B' 91.2(10)
F3B P1B F4B' 58.6(9)
F2B' P1B F4B' 79.5(12)
F4B P1B F4B' 120.4(15)
F5B P1B F6B 170.2(16)
F1B P1B F6B 80.4(16)
F6B' P1B F6B 66.4(13)
F1B' P1B F6B 64.5(10)
F3B' P1B F6B 50.7(8)
F2B P1B F6B 88.6(12)
F3B P1B F6B 95.8(12)
F2B' P1B F6B 122.8(9)
F4B P1B F6B 85.1(10)
F4B' P1B F6B 154.4(12)
F5B P1B F5B' 66.7(14)
F1B P1B F5B' 25.9(15)
F6B' P1B F5B' 168.6(17)
F1B' P1B F5B' 83.5(9)
F3B' P1B F5B' 80.9(10)
F2B P1B F5B' 162.0(15)
F3B P1B F5B' 103.7(10)
F2B' P1B F5B' 98.1(16)
F4B P1B F5B' 82.7(8)
F4B' P1B F5B' 83.3(9)
F6B P1B F5B' 103.8(13)
F1C P1C F6C 92.7(6)
F1C P1C F4C 91.8(6)
F6C P1C F4C 175.5(5)
F1C P1C F5C 95.4(4)
F6C P1C F5C 89.8(3)
F4C P1C F5C 89.6(3)
F1C P1C F2C 176.4(5)
F6C P1C F2C 85.9(5)
F4C P1C F2C 89.6(4)
F5C P1C F2C 87.9(3)
F1C P1C F3C 88.6(4)
F6C P1C F3C 92.3(3)
F4C P1C F3C 88.0(3)
F5C P1C F3C 175.4(3)
F2C P1C F3C 88.2(3)
O1X C2X C1X 123.5(5)
O1X C2X C3X 123.1(5)
C1X C2X C3X 113.4(4)
O1Y C2Y C1Y 123.5(5)
O1Y C2Y C3Y 123.1(5)
C1Y C2Y C3Y 113.5(4)

loop_
_geom_bond_atom_site_label_1
_geom_bond_atom_site_label_2
_geom_bond_distance
Ru1 N2B 1.961(3)
Ru1 N2D 2.023(3)
Ru1 N1B 2.064(3)
Ru1 N4A 2.068(3)
Ru1 N3B 2.081(3)
Ru1 N3A 2.137(3)
Ru2 N2C 1.964(3)
Ru2 N1D 2.035(3)
Ru2 N3C 2.065(3)
Ru2 N1A 2.067(3)
Ru2 N1C 2.072(3)
Ru2 N2A 2.132(3)
C1A N1A 1.347(4)
C1A C2A 1.370(5)
C2A C3A 1.379(6)
C3A C4A 1.367(6)
C4A C5A 1.405(5)
C5A N1A 1.346(5)
C5A C6A 1.439(5)
C6A N2A 1.365(4)
C6A C7A 1.375(5)
C7A C8A 1.393(5)
C8A N3A 1.357(4)
C8A C9A 1.440(5)
C9A N4A 1.362(4)
C9A C10A 1.396(5)
C10A C11A 1.390(5)
C11A C12A 1.380(6)
C12A C13A 1.373(5)
C13A N4A 1.352(4)
N2A N3A 1.366(4)
C1B N1B 1.353(5)
C1B C2B 1.372(7)
C2B C3B 1.372(9)
C3B C4B 1.355(9)
C4B C5B 1.407(7)
C5B N1B 1.370(5)
C5B C6B 1.475(7)
C6B N2B 1.338(5)
C6B C7B 1.395(6)
C7B C8B 1.371(9)
C8B C9B 1.390(9)
C9B C10B 1.381(6)
C10B N2B 1.350(5)
C10B C11B 1.464(7)
C11B N3B 1.367(5)
C11B C12B 1.391(6)
C12B C13B 1.356(9)
C13B C14B 1.362(9)
C14B C15B 1.351(7)
C15B N3B 1.333(6)
C1C N1C 1.342(5)
C1C C2C 1.379(6)
C2C C3C 1.357(8)
C3C C4C 1.384(8)
C4C C5C 1.379(6)
C5C N1C 1.364(5)
C5C C6C 1.483(7)
C6C N2C 1.334(5)
C6C C7C 1.393(6)
C7C C8C 1.382(9)
C8C C9C 1.364(9)
C9C C10C 1.393(6)
C10C N2C 1.346(5)
C10C C11C 1.462(7)
C11C N3C 1.374(5)
C11C C12C 1.381(6)
C12C C13C 1.373(9)
C13C C14C 1.370(8)
C14C C15C 1.394(7)
C15C N3C 1.339(5)
C1D N1D 1.137(5)
C1D C2D 1.474(5)
C2D C3D 1.526(6)
C3D C4D 1.464(5)
C4D N2D 1.136(4)
F1A P1A 1.572(4)
F2A P1A 1.598(3)
F3A P1A 1.530(4)
F4A P1A 1.551(4)
F5A P1A 1.583(4)
F6A P1A 1.570(4)
F1B P1B 1.50(2)
F2B P1B 1.538(14)
F3B P1B 1.546(12)
F4B P1B 1.551(12)
F5B P1B 1.382(16)
F6B P1B 1.600(11)
F1B' P1B 1.522(10)
F2B' P1B 1.551(11)
F3B' P1B 1.527(14)
F4B' P1B 1.575(11)
F5B' P1B 1.619(16)
F6B' P1B 1.518(17)
F1C P1C 1.472(6)
F2C P1C 1.573(6)
F3C P1C 1.583(5)
F4C P1C 1.550(5)
F5C P1C 1.563(4)
F6C P1C 1.545(5)
O1X C2X 1.215(4)
C1X C2X 1.517(4)
C2X C3X 1.518(4)
C2Y O1Y 1.219(4)
C2Y C1Y 1.517(4)
C2Y C3Y 1.518(4)

loop_
_geom_torsion_atom_site_label_1
_geom_torsion_atom_site_label_2
_geom_torsion_atom_site_label_3
_geom_torsion_atom_site_label_4
_geom_torsion
N1A C1A C2A C3A 1.1(7)
C1A C2A C3A C4A -1.5(7)
C2A C3A C4A C5A 1.0(7)
C3A C4A C5A N1A 0.0(7)
C3A C4A C5A C6A 176.6(4)
N1A C5A C6A N2A 10.1(5)
C4A C5A C6A N2A -166.7(4)
N1A C5A C6A C7A -169.9(4)
C4A C5A C6A C7A 13.3(7)
N2A C6A C7A C8A 1.2(5)
C5A C6A C7A C8A -178.8(4)
C6A C7A C8A N3A 0.5(5)
C6A C7A C8A C9A 177.4(4)
N3A C8A C9A N4A 13.6(5)
C7A C8A C9A N4A -163.1(4)
N3A C8A C9A C10A -166.1(4)
C7A C8A C9A C10A 17.2(7)
N4A C9A C10A C11A -0.5(6)
C8A C9A C10A C11A 179.2(4)
C9A C10A C11A C12A 1.6(7)
C10A C11A C12A C13A -2.0(7)
C11A C12A C13A N4A 1.5(7)
C4A C5A N1A C1A -0.4(6)
C6A C5A N1A C1A -177.3(4)
C4A C5A N1A Ru2 -178.3(3)
C6A C5A N1A Ru2 4.9(4)
C2A C1A N1A C5A -0.2(6)
C2A C1A N1A Ru2 177.4(3)
N2C Ru2 N1A C5A 165.9(3)
N1D Ru2 N1A C5A -67(4)
N3C Ru2 N1A C5A 86.2(3)
N1C Ru2 N1A C5A -114.5(3)
N2A Ru2 N1A C5A -11.4(3)
N2C Ru2 N1A C1A -11.8(3)
N1D Ru2 N1A C1A 115(4)
N3C Ru2 N1A C1A -91.5(3)
N1C Ru2 N1A C1A 67.8(3)
N2A Ru2 N1A C1A 170.9(3)
C7A C6A N2A N3A -2.4(4)
C5A C6A N2A N3A 177.6(3)
C7A C6A N2A Ru2 161.1(3)
C5A C6A N2A Ru2 -18.9(4)
N2C Ru2 N2A C6A -0.8(9)
N1D Ru2 N2A C6A -165.5(2)
N3C Ru2 N2A C6A -69.5(3)
N1A Ru2 N2A C6A 16.1(2)
N1C Ru2 N2A C6A 107.4(2)
N2C Ru2 N2A N3A 154.9(7)
N1D Ru2 N2A N3A -9.8(4)
N3C Ru2 N2A N3A 86.2(3)
N1A Ru2 N2A N3A 171.8(4)
N1C Ru2 N2A N3A -96.8(3)
C7A C8A N3A N2A -2.0(4)
C9A C8A N3A N2A -179.3(3)
C7A C8A N3A Ru1 157.8(3)
C9A C8A N3A Ru1 -19.6(4)
C6A N2A N3A C8A 2.6(4)
Ru2 N2A N3A C8A -153.5(3)
C6A N2A N3A Ru1 -148.4(3)
Ru2 N2A N3A Ru1 55.4(5)
N2B Ru1 N3A C8A -12.0(9)
N2D Ru1 N3A C8A -166.6(2)
N1B Ru1 N3A C8A -74.3(2)
N4A Ru1 N3A C8A 14.5(2)
N3B Ru1 N3A C8A 102.9(2)
N2B Ru1 N3A N2A 138.6(7)
N2D Ru1 N3A N2A -16.0(3)
N1B Ru1 N3A N2A 76.3(3)
N4A Ru1 N3A N2A 165.1(3)
N3B Ru1 N3A N2A -106.5(3)
C12A C13A N4A C9A -0.4(6)
C12A C13A N4A Ru1 179.4(3)
C10A C9A N4A C13A 0.0(5)
C8A C9A N4A C13A -179.8(3)
C10A C9A N4A Ru1 -179.9(3)
C8A C9A N4A Ru1 0.3(4)
N2B Ru1 N4A C13A -12.4(3)
N2D Ru1 N4A C13A 130(4)
N1B Ru1 N4A C13A -92.4(3)
N3B Ru1 N4A C13A 67.3(3)
N3A Ru1 N4A C13A 172.1(3)
N2B Ru1 N4A C9A 167.5(3)
N2D Ru1 N4A C9A -50(4)
N1B Ru1 N4A C9A 87.5(3)
N3B Ru1 N4A C9A -112.8(3)
N3A Ru1 N4A C9A -8.1(2)
N1B C1B C2B C3B 0.4(7)
C1B C2B C3B C4B -0.4(9)
C2B C3B C4B C5B 1.3(9)
C3B C4B C5B N1B -2.2(8)
C3B C4B C5B C6B 179.4(5)
N1B C5B C6B N2B 1.8(5)
C4B C5B C6B N2B -179.7(4)
N1B C5B C6B C7B -178.9(4)
C4B C5B C6B C7B -0.4(7)
N2B C6B C7B C8B -1.9(7)
C5B C6B C7B C8B 178.8(5)
C6B C7B C8B C9B 0.8(9)
C7B C8B C9B C10B -0.1(8)
C8B C9B C10B N2B 0.4(7)
C8B C9B C10B C11B -179.5(4)
N2B C10B C11B N3B -3.7(5)
C9B C10B C11B N3B 176.2(4)
N2B C10B C11B C12B 176.8(4)
C9B C10B C11B C12B -3.3(7)
N3B C11B C12B C13B 0.4(7)
C10B C11B C12B C13B 179.8(4)
C11B C12B C13B C14B 1.9(8)
C12B C13B C14B C15B -3.5(9)
C13B C14B C15B N3B 3.0(8)
C2B C1B N1B C5B -1.3(6)
C2B C1B N1B Ru1 178.5(3)
C4B C5B N1B C1B 2.1(6)
C6B C5B N1B C1B -179.3(3)
C4B C5B N1B Ru1 -177.7(4)
C6B C5B N1B Ru1 1.0(4)
N2B Ru1 N1B C1B 178.0(3)
N2D Ru1 N1B C1B 89.3(3)
N4A Ru1 N1B C1B -89.6(3)
N3B Ru1 N1B C1B 176.7(3)
N3A Ru1 N1B C1B -11.0(3)
N2B Ru1 N1B C5B -2.3(2)
N2D Ru1 N1B C5B -91.0(3)
N4A Ru1 N1B C5B 90.2(3)
N3B Ru1 N1B C5B -3.5(5)
N3A Ru1 N1B C5B 168.8(2)
C7B C6B N2B C10B 2.4(6)
C5B C6B N2B C10B -178.3(3)
C7B C6B N2B Ru1 176.8(3)
C5B C6B N2B Ru1 -3.9(4)
C9B C10B N2B C6B -1.6(6)
C11B C10B N2B C6B 178.3(3)
C9B C10B N2B Ru1 -175.9(3)
C11B C10B N2B Ru1 3.9(4)
N2D Ru1 N2B C6B 95.0(3)
N1B Ru1 N2B C6B 3.5(3)
N4A Ru1 N2B C6B -86.0(3)
N3B Ru1 N2B C6B -177.0(3)
N3A Ru1 N2B C6B -60.1(9)
N2D Ru1 N2B C10B -90.4(3)
N1B Ru1 N2B C10B 178.1(3)
N4A Ru1 N2B C10B 88.6(3)
N3B Ru1 N2B C10B -2.3(3)
N3A Ru1 N2B C10B 114.6(7)
C14B C15B N3B C11B -0.7(7)
C14B C15B N3B Ru1 176.5(4)
C12B C11B N3B C15B -0.9(5)
C10B C11B N3B C15B 179.5(3)
C12B C11B N3B Ru1 -178.6(3)
C10B C11B N3B Ru1 1.9(4)
N2B Ru1 N3B C15B -177.2(4)
N2D Ru1 N3B C15B -88.0(4)
N1B Ru1 N3B C15B -176.0(3)
N4A Ru1 N3B C15B 90.5(4)
N3A Ru1 N3B C15B 11.9(4)
N2B Ru1 N3B C11B 0.1(2)
N2D Ru1 N3B C11B 89.4(2)
N1B Ru1 N3B C11B 1.4(5)
N4A Ru1 N3B C11B -92.1(2)
N3A Ru1 N3B C11B -170.7(2)
N1C C1C C2C C3C 1.1(7)
C1C C2C C3C C4C 0.1(8)
C2C C3C C4C C5C -1.3(8)
C3C C4C C5C N1C 1.4(7)
C3C C4C C5C C6C -176.3(4)
N1C C5C C6C N2C -3.9(5)
C4C C5C C6C N2C 173.9(4)
N1C C5C C6C C7C 175.8(5)
C4C C5C C6C C7C -6.4(8)
N2C C6C C7C C8C -0.7(8)
C5C C6C C7C C8C 179.6(5)
C6C C7C C8C C9C -1.1(10)
C7C C8C C9C C10C 2.7(10)
C8C C9C C10C N2C -2.5(8)
C8C C9C C10C C11C 177.2(5)
N2C C10C C11C N3C -1.3(5)
C9C C10C C11C N3C 178.9(5)
N2C C10C C11C C12C 177.0(4)
C9C C10C C11C C12C -2.8(8)
N3C C11C C12C C13C 0.5(7)
C10C C11C C12C C13C -177.7(5)
C11C C12C C13C C14C -0.9(8)
C12C C13C C14C C15C 1.0(8)
C13C C14C C15C N3C -0.6(7)
C2C C1C N1C C5C -1.0(6)
C2C C1C N1C Ru2 171.8(3)
C4C C5C N1C C1C -0.3(6)
C6C C5C N1C C1C 177.6(3)
C4C C5C N1C Ru2 -174.1(4)
C6C C5C N1C Ru2 3.8(4)
N2C Ru2 N1C C1C -175.2(3)
N1D Ru2 N1C C1C -85.8(3)
N3C Ru2 N1C C1C -174.8(3)
N1A Ru2 N1C C1C 92.9(3)
N2A Ru2 N1C C1C 13.8(3)
N2C Ru2 N1C C5C -2.1(3)
N1D Ru2 N1C C5C 87.3(3)
N3C Ru2 N1C C5C -1.7(5)
N1A Ru2 N1C C5C -94.0(3)
N2A Ru2 N1C C5C -173.1(2)
C7C C6C N2C C10C 0.8(7)
C5C C6C N2C C10C -179.4(4)
C7C C6C N2C Ru2 -177.6(4)
C5C C6C N2C Ru2 2.2(5)
C9C C10C N2C C6C 0.8(7)
C11C C10C N2C C6C -179.0(4)
C9C C10C N2C Ru2 179.2(4)
C11C C10C N2C Ru2 -0.6(5)
N1D Ru2 N2C C6C -85.1(3)
N3C Ru2 N2C C6C 180.0(3)
N1A Ru2 N2C C6C 93.4(3)
N1C Ru2 N2C C6C -0.2(3)
N2A Ru2 N2C C6C 110.0(8)
N1D Ru2 N2C C10C 96.4(3)
N3C Ru2 N2C C10C 1.5(3)
N1A Ru2 N2C C10C -85.0(3)
N1C Ru2 N2C C10C -178.6(3)
N2A Ru2 N2C C10C -68.5(9)
C14C C15C N3C C11C 0.2(6)
C14C C15C N3C Ru2 175.1(3)
C12C C11C N3C C15C -0.2(6)
C10C C11C N3C C15C 178.2(4)
C12C C11C N3C Ru2 -175.9(3)
C10C C11C N3C Ru2 2.5(4)
N2C Ru2 N3C C15C -177.3(3)
N1D Ru2 N3C C15C 95.1(3)
N1A Ru2 N3C C15C -84.1(3)
N1C Ru2 N3C C15C -177.7(3)
N2A Ru2 N3C C15C -6.1(3)
N2C Ru2 N3C C11C -2.2(3)
N1D Ru2 N3C C11C -89.8(3)
N1A Ru2 N3C C11C 91.0(3)
N1C Ru2 N3C C11C -2.5(5)
N2A Ru2 N3C C11C 169.1(3)
N1D C1D C2D C3D -10(2)
C1D C2D C3D C4D 50.8(5)
C2D C3D C4D N2D -16.4(19)
C2D C1D N1D Ru2 55(2)
N2C Ru2 N1D C1D 71.5(10)
N3C Ru2 N1D C1D 151.2(10)
N1A Ru2 N1D C1D -55(4)
N1C Ru2 N1D C1D -8.0(10)
N2A Ru2 N1D C1D -110.9(10)
C3D C4D N2D Ru1 66(3)
N2B Ru1 N2D C4D 69.9(18)
N1B Ru1 N2D C4D 149.9(18)
N4A Ru1 N2D C4D -73(5)
N3B Ru1 N2D C4D -9.8(18)
N3A Ru1 N2D C4D -114.3(18)
